data_7701711
loop_
_publ_author_name
'Kristinsd\'ottir, Lilja'
'Oldroyd, Nicola L.'
'Grabiner, Rachel'
'Knights, Alastair W.'
'Heilmann, Andreas'
'Protchenko, Andrey V.'
'Niu, Haoyu'
'Kolychev, Eugene L.'
'Campos, Jes\'us'
'Hicks, Jamie'
'Christensen, Kirsten E.'
'Aldridge, Simon'

_publ_section_title
;
 Synthetic, structural and reaction chemistry of N-heterocyclic germylene
 and stannylene compounds featuring N-boryl substituents.
;
_journal_issue 31
_journal_name_full 'Dalton transactions (Cambridge, England : 2003)'
_journal_page_first 11951
_journal_page_last 11960
_journal_paper_doi 10.1039/c9dt02449b
_journal_volume 48
_journal_year 2019
_chemical_formula_moiety
; 
1.29(C54 H76 B2 N6 Sn), 0.71(C54 H78 B2 N6), C6 H14
;
_chemical_formula_sum 'C111 H160.41 B4 N12 Sn1.29'
_chemical_formula_weight 1859.86
_space_group_crystal_system triclinic
_space_group_IT_number 2
_space_group_name_Hall '-P 1'
_space_group_name_H-M_alt 'P -1'
_atom_sites_solution_hydrogens geom
_audit_creation_method SHELXL-2018/3
_audit_update_record
;
2019-06-09 deposited with the CCDC.	2019-07-18 downloaded from the CCDC.
;
_cell_angle_alpha 93.576(2)
_cell_angle_beta 96.319(3)
_cell_angle_gamma 90.149(2)
_cell_formula_units_Z 2
_cell_length_a 10.4446(4)
_cell_length_b 19.1820(5)
_cell_length_c 27.6921(7)
_cell_measurement_reflns_used 14255
_cell_measurement_temperature 150(2)
_cell_measurement_theta_max 75.7830
_cell_measurement_theta_min 4.2180
_cell_volume 5503.4(3)
_computing_cell_refinement 'CrysAlisPro 1.171.39.46 (Rigaku OD, 2018)'
_computing_data_collection 'CrysAlisPro 1.171.39.46 (Rigaku OD, 2018)'
_computing_data_reduction 'CrysAlisPro 1.171.39.46 (Rigaku OD, 2018)'
_computing_structure_refinement 'SHELXL-2018/3 (Sheldrick, 2018)'
_computing_structure_solution 'SHELXT 2018/2 (Sheldrick, 2018)'
_diffrn_ambient_temperature 150(2)
_diffrn_detector_area_resol_mean 10.5035
_diffrn_measured_fraction_theta_full 1.000
_diffrn_measured_fraction_theta_max 1.000
_diffrn_measurement_device_type 'SuperNova, Dual, Cu at home/near, Atlas'
_diffrn_measurement_method '\w scans'
_diffrn_radiation_type CuK\a
_diffrn_radiation_wavelength 1.54184
_diffrn_reflns_av_R_equivalents 0.0705
_diffrn_reflns_av_unetI/netI 0.0676
_diffrn_reflns_Laue_measured_fraction_full 1.000
_diffrn_reflns_Laue_measured_fraction_max 1.000
_diffrn_reflns_limit_h_max 12
_diffrn_reflns_limit_h_min -12
_diffrn_reflns_limit_k_max 23
_diffrn_reflns_limit_k_min -19
_diffrn_reflns_limit_l_max 33
_diffrn_reflns_limit_l_min -33
_diffrn_reflns_number 60679
_diffrn_reflns_point_group_measured_fraction_full 1.000
_diffrn_reflns_point_group_measured_fraction_max 1.000
_diffrn_reflns_theta_full 67.684
_diffrn_reflns_theta_max 68.247
_diffrn_reflns_theta_min 3.841
_diffrn_source 'micro-focus sealed X-ray tube'
_exptl_absorpt_coefficient_mu 2.735
_exptl_absorpt_correction_T_max 1.00000
_exptl_absorpt_correction_T_min 0.18626
_exptl_absorpt_correction_type multi-scan
_exptl_absorpt_process_details
;
CrysAlisPro 1.171.39.46 (Rigaku Oxford Diffraction, 2018)
Empirical absorption correction using spherical harmonics,
 implemented in SCALE3 ABSPACK scaling algorithm.
;
_exptl_crystal_colour orange
_exptl_crystal_density_diffrn 1.122
_exptl_crystal_description plate
_exptl_crystal_F_000 1990
_exptl_crystal_size_max 0.280
_exptl_crystal_size_mid 0.120
_exptl_crystal_size_min 0.050
_refine_diff_density_max 2.332
_refine_diff_density_min -1.124
_refine_diff_density_rms 0.150
_refine_ls_extinction_method none
_refine_ls_goodness_of_fit_ref 1.300
_refine_ls_hydrogen_treatment constr
_refine_ls_matrix_type full
_refine_ls_number_parameters 1368
_refine_ls_number_reflns 20167
_refine_ls_number_restraints 326
_refine_ls_restrained_S_all 1.311
_refine_ls_R_factor_all 0.1380
_refine_ls_R_factor_gt 0.1169
_refine_ls_shift/su_max 0.002
_refine_ls_shift/su_mean 0.000
_refine_ls_structure_factor_coef Fsqd
_refine_ls_weighting_details 'w=1/[\s^2^(Fo^2^)+(0.2000P)^2^] where P=(Fo^2^+2Fc^2^)/3'
_refine_ls_weighting_scheme calc
_refine_ls_wR_factor_gt 0.3225
_refine_ls_wR_factor_ref 0.3457
_reflns_Friedel_coverage 0.000
_reflns_number_gt 14921
_reflns_number_total 20167
_reflns_threshold_expression 'I > 2\s(I)'
_oxford_structure_analysis_title 130nloek16_a
_cod_data_source_file c9dt02449b2.cif
_cod_data_source_block (L1)Sn
_cod_database_code 7701711
_shelx_shelxl_version_number 2018/3
_shelx_space_group_comment
;
The symmetry employed for this shelxl refinement is uniquely defined
by the following loop, which should always be used as a source of
symmetry information in preference to the above space-group names.
They are only intended as comments.
;
_shelx_estimated_absorpt_t_min 0.515
_shelx_estimated_absorpt_t_max 0.875

loop_
_space_group_symop_operation_xyz
'x, y, z'
'-x, -y, -z'

loop_
_atom_site_label
_atom_site_type_symbol
_atom_site_fract_x
_atom_site_fract_y
_atom_site_fract_z
_atom_site_U_iso_or_equiv
_atom_site_adp_type
_atom_site_occupancy
_atom_site_site_symmetry_order
_atom_site_calc_flag
_atom_site_refinement_flags_posn
_atom_site_refinement_flags_adp
_atom_site_refinement_flags_occupancy
_atom_site_disorder_assembly
_atom_site_disorder_group
Sn1 Sn 0.31527(6) 0.18716(2) 0.60265(2) 0.0651(2) Uani 1 1 d . . . . .
Sn2 Sn 0.8828(2) 0.82236(8) 0.81550(5) 0.0722(8) Uani 0.293(3) 1 d . . P A 1
N1 N 0.3905(5) 0.2865(2) 0.59873(16) 0.0441(11) Uani 1 1 d . . . . .
N2 N 0.3257(5) 0.2177(2) 0.67658(15) 0.0452(11) Uani 1 1 d . . . . .
N3 N 0.3716(5) 0.2915(2) 0.50614(15) 0.0393(9) Uani 1 1 d . . . . .
N4 N 0.4239(5) 0.3954(2) 0.54913(15) 0.0391(10) Uani 1 1 d . . . . .
N5 N 0.3110(4) 0.1908(2) 0.76696(15) 0.0359(9) Uani 1 1 d . . . . .
N6 N 0.2396(4) 0.1070(2) 0.70782(16) 0.0385(9) Uani 1 1 d . . . . .
N7 N 0.905(4) 0.713(3) 0.8121(10) 0.053(4) Uani 0.293(3) 1 d D U P A 1
N8 N 0.838(2) 0.8083(9) 0.8855(6) 0.046(3) Uani 0.293(3) 1 d . U P A 1
N8A N 0.7536(11) 0.8036(4) 0.8801(3) 0.0558(17) Uani 0.707(3) 1 d . U P A 2
H8A H 0.730682 0.821779 0.852053 0.067 Uiso 0.707(3) 1 calc R U P A 2
N9 N 0.9202(4) 0.6885(2) 0.72490(16) 0.0377(9) Uani 1 1 d . . . . .
N10 N 0.9059(6) 0.5907(2) 0.76675(17) 0.0473(11) Uani 1 1 d . . . . .
N11 N 0.8505(9) 0.8476(4) 0.9688(2) 0.081(2) Uani 1 1 d . . . . .
N12 N 0.7879(7) 0.9296(3) 0.9163(2) 0.0629(15) Uani 1 1 d . . . . .
C1 C 0.3424(6) 0.2212(3) 0.49027(18) 0.0383(11) Uani 1 1 d . . . . .
C2 C 0.2152(6) 0.2019(3) 0.4747(2) 0.0442(12) Uani 1 1 d . . . . .
C3 C 0.1885(7) 0.1320(3) 0.4607(3) 0.0583(16) Uani 1 1 d . . . . .
H3 H 0.102358 0.117976 0.449701 0.070 Uiso 1 1 calc R U . . .
C4 C 0.2836(8) 0.0830(3) 0.4625(3) 0.0639(17) Uani 1 1 d . . . . .
H4 H 0.262727 0.035594 0.452954 0.077 Uiso 1 1 calc R U . . .
C5 C 0.4116(8) 0.1022(3) 0.4783(3) 0.0573(15) Uani 1 1 d . . . . .
H5 H 0.477037 0.067886 0.479718 0.069 Uiso 1 1 calc R U . . .
C6 C 0.4427(6) 0.1723(3) 0.49202(19) 0.0441(12) Uani 1 1 d . . . . .
C7 C 0.5810(7) 0.1947(4) 0.5068(3) 0.0553(14) Uani 1 1 d . . . . .
H7 H 0.581266 0.234112 0.532210 0.066 Uiso 1 1 calc R U . . .
C8 C 0.6650(9) 0.1367(5) 0.5282(4) 0.081(2) Uani 1 1 d . . . . .
H8 H 0.661023 0.096000 0.504784 0.122 Uiso 1 1 calc R U . . .
H8B H 0.633582 0.123405 0.558413 0.122 Uiso 1 1 calc R U . . .
H8C H 0.754312 0.153344 0.535040 0.122 Uiso 1 1 calc R U . . .
C9 C 0.6395(8) 0.2216(5) 0.4636(4) 0.075(2) Uani 1 1 d . . . . .
H9A H 0.579692 0.253917 0.446979 0.112 Uiso 1 1 calc R U . . .
H9B H 0.655772 0.182157 0.440863 0.112 Uiso 1 1 calc R U . . .
H9C H 0.720829 0.245958 0.474955 0.112 Uiso 1 1 calc R U . . .
C10 C 0.1056(7) 0.2553(4) 0.4732(3) 0.0667(19) Uani 1 1 d . . . . .
H10 H 0.145500 0.302851 0.474281 0.080 Uiso 1 1 calc R U . . .
C11 C 0.0106(12) 0.2468(8) 0.4270(4) 0.108(4) Uani 1 1 d . . . . .
H11A H -0.045370 0.287706 0.424920 0.162 Uiso 1 1 calc R U . . .
H11B H -0.042089 0.204678 0.427956 0.162 Uiso 1 1 calc R U . . .
H11C H 0.058400 0.242659 0.398413 0.162 Uiso 1 1 calc R U . . .
C12 C 0.0326(12) 0.2525(10) 0.5168(5) 0.128(5) Uani 1 1 d . . . . .
H12A H 0.093252 0.255541 0.546495 0.192 Uiso 1 1 calc R U . . .
H12B H -0.015910 0.208436 0.514829 0.192 Uiso 1 1 calc R U . . .
H12C H -0.027209 0.291742 0.517513 0.192 Uiso 1 1 calc R U . . .
C13 C 0.3832(6) 0.3444(3) 0.4739(2) 0.0441(12) Uani 1 1 d . . . . .
H13 H 0.370822 0.338040 0.439430 0.053 Uiso 1 1 calc R U . . .
C14 C 0.4139(6) 0.4045(3) 0.4988(2) 0.0459(13) Uani 1 1 d . . . . .
H14 H 0.427224 0.447535 0.484732 0.055 Uiso 1 1 calc R U . . .
C15 C 0.4638(6) 0.4530(2) 0.58290(19) 0.0415(12) Uani 1 1 d . . . . .
C16 C 0.5934(7) 0.4635(3) 0.5984(2) 0.0538(15) Uani 1 1 d . . . . .
C17 C 0.6303(10) 0.5234(4) 0.6282(3) 0.076(2) Uani 1 1 d . . . . .
H17 H 0.718554 0.532096 0.639365 0.092 Uiso 1 1 calc R U . . .
C18 C 0.5391(14) 0.5691(4) 0.6411(4) 0.097(4) Uani 1 1 d . . . . .
H18 H 0.565428 0.609810 0.660981 0.116 Uiso 1 1 calc R U . . .
C19 C 0.4124(13) 0.5589(5) 0.6266(5) 0.102(4) Uani 1 1 d . . . . .
H19 H 0.351860 0.591885 0.637032 0.122 Uiso 1 1 calc R U . . .
C20 C 0.3690(9) 0.5002(3) 0.5965(3) 0.068(2) Uani 1 1 d . . . . .
C21 C 0.2311(10) 0.4907(5) 0.5801(4) 0.085(3) Uani 1 1 d . . . . .
H21 H 0.225580 0.466232 0.546993 0.103 Uiso 1 1 calc R U . . .
C22 C 0.1569(17) 0.5585(7) 0.5742(5) 0.117(4) Uani 1 1 d . . . . .
H22A H 0.203408 0.589667 0.555338 0.176 Uiso 1 1 calc R U . . .
H22B H 0.148556 0.581290 0.606417 0.176 Uiso 1 1 calc R U . . .
H22C H 0.071007 0.548261 0.557208 0.176 Uiso 1 1 calc R U . . .
C23 C 0.1729(15) 0.4406(8) 0.6127(7) 0.134(6) Uani 1 1 d . . . . .
H23A H 0.160365 0.465346 0.643859 0.200 Uiso 1 1 calc R U . . .
H23B H 0.231250 0.401365 0.618453 0.200 Uiso 1 1 calc R U . . .
H23C H 0.089671 0.423059 0.596701 0.200 Uiso 1 1 calc R U . . .
C24 C 0.6863(14) 0.4023(9) 0.5851(5) 0.046(4) Uani 0.53(3) 1 d . . P B 1
H24 H 0.634402 0.358494 0.576568 0.056 Uiso 0.53(3) 1 calc R U P B 1
C24A C 0.704(2) 0.4317(14) 0.5770(10) 0.080(7) Uani 0.47(3) 1 d . . P B 2
H24A H 0.671306 0.410392 0.544108 0.096 Uiso 0.47(3) 1 calc R U P B 2
C25 C 0.7527(18) 0.4202(9) 0.5418(5) 0.074(6) Uani 0.53(3) 1 d . . P B 1
H25A H 0.806077 0.380946 0.532136 0.112 Uiso 0.53(3) 1 calc R U P B 1
H25B H 0.807211 0.461774 0.550421 0.112 Uiso 0.53(3) 1 calc R U P B 1
H25C H 0.687919 0.429652 0.514659 0.112 Uiso 0.53(3) 1 calc R U P B 1
C25A C 0.8158(18) 0.4759(13) 0.5706(9) 0.087(7) Uani 0.47(3) 1 d . . P B 2
H25D H 0.870727 0.482735 0.601579 0.130 Uiso 0.47(3) 1 calc R U P B 2
H25E H 0.785602 0.521304 0.559785 0.130 Uiso 0.47(3) 1 calc R U P B 2
H25F H 0.865357 0.453146 0.546060 0.130 Uiso 0.47(3) 1 calc R U P B 2
C26 C 0.791(2) 0.3896(12) 0.6288(8) 0.066(5) Uani 0.53(3) 1 d . . P B 1
H26A H 0.849563 0.430118 0.634564 0.099 Uiso 0.53(3) 1 calc R U P B 1
H26B H 0.840583 0.347812 0.620925 0.099 Uiso 0.53(3) 1 calc R U P B 1
H26C H 0.749153 0.383000 0.658111 0.099 Uiso 0.53(3) 1 calc R U P B 1
C26A C 0.754(4) 0.3719(16) 0.6078(13) 0.098(10) Uani 0.47(3) 1 d . . P B 2
H26D H 0.681400 0.342499 0.613935 0.147 Uiso 0.47(3) 1 calc R U P B 2
H26E H 0.798202 0.391073 0.638849 0.147 Uiso 0.47(3) 1 calc R U P B 2
H26F H 0.814431 0.343670 0.590306 0.147 Uiso 0.47(3) 1 calc R U P B 2
C27 C 0.4365(8) 0.3168(3) 0.6479(2) 0.0582(17) Uani 1 1 d . . . . .
H27A H 0.527054 0.302935 0.656480 0.070 Uiso 1 1 calc R U . . .
H27B H 0.434183 0.368348 0.647975 0.070 Uiso 1 1 calc R U . . .
C28 C 0.3578(9) 0.2934(3) 0.6847(2) 0.066(2) Uani 1 1 d . . . . .
H28A H 0.277106 0.320593 0.683382 0.079 Uiso 1 1 calc R U . . .
H28B H 0.405153 0.302461 0.717452 0.079 Uiso 1 1 calc R U . . .
C29 C 0.3392(6) 0.2540(3) 0.79638(18) 0.0408(11) Uani 1 1 d . . . . .
C30 C 0.4615(6) 0.2640(3) 0.8219(2) 0.0486(13) Uani 1 1 d . . . . .
C31 C 0.4855(7) 0.3258(4) 0.8516(2) 0.0588(17) Uani 1 1 d . . . . .
H31 H 0.567779 0.333824 0.869357 0.071 Uiso 1 1 calc R U . . .
C32 C 0.3906(8) 0.3748(4) 0.8550(2) 0.0637(19) Uani 1 1 d . . . . .
H32 H 0.408220 0.416691 0.874775 0.076 Uiso 1 1 calc R U . . .
C33 C 0.2695(8) 0.3637(4) 0.8298(3) 0.0624(17) Uani 1 1 d . . . . .
H33 H 0.204606 0.397672 0.833323 0.075 Uiso 1 1 calc R U . . .
C34 C 0.2409(7) 0.3042(3) 0.7996(2) 0.0559(15) Uani 1 1 d . . . . .
C35 C 0.1086(9) 0.2927(5) 0.7715(4) 0.088(3) Uani 1 1 d . . . . .
H35 H 0.119415 0.258224 0.743607 0.106 Uiso 1 1 calc R U . . .
C36 C 0.0530(13) 0.3592(6) 0.7494(4) 0.106(4) Uani 1 1 d . . . . .
H36A H 0.024637 0.390787 0.775309 0.159 Uiso 1 1 calc R U . . .
H36B H -0.020574 0.346810 0.725294 0.159 Uiso 1 1 calc R U . . .
H36C H 0.119396 0.382537 0.733704 0.159 Uiso 1 1 calc R U . . .
C37 C 0.0137(10) 0.2608(6) 0.8013(7) 0.124(5) Uani 1 1 d . . . . .
H37A H 0.022644 0.283766 0.834152 0.186 Uiso 1 1 calc R U . . .
H37B H 0.030857 0.210811 0.803352 0.186 Uiso 1 1 calc R U . . .
H37C H -0.074138 0.267167 0.785832 0.186 Uiso 1 1 calc R U . . .
C38 C 0.5658(6) 0.2101(4) 0.8169(3) 0.0582(16) Uani 1 1 d . . . . .
H38 H 0.523188 0.163108 0.812259 0.070 Uiso 1 1 calc R U . . .
C39 C 0.6301(9) 0.2220(5) 0.7711(4) 0.081(2) Uani 1 1 d . . . . .
H39A H 0.673221 0.267747 0.774689 0.122 Uiso 1 1 calc R U . . .
H39B H 0.564676 0.220433 0.742853 0.122 Uiso 1 1 calc R U . . .
H39C H 0.693672 0.185382 0.766484 0.122 Uiso 1 1 calc R U . . .
C40 C 0.6644(12) 0.2091(11) 0.8601(5) 0.132(6) Uani 1 1 d . . . . .
H40A H 0.627773 0.186591 0.886380 0.198 Uiso 1 1 calc R U . . .
H40B H 0.690369 0.257130 0.871224 0.198 Uiso 1 1 calc R U . . .
H40C H 0.739748 0.183022 0.851256 0.198 Uiso 1 1 calc R U . . .
C41 C 0.2666(5) 0.1317(3) 0.78859(19) 0.0403(11) Uani 1 1 d . . . . .
H41 H 0.266820 0.127274 0.822580 0.048 Uiso 1 1 calc R U . . .
C42 C 0.2241(5) 0.0830(3) 0.75379(19) 0.0380(11) Uani 1 1 d . . . . .
H42 H 0.188865 0.038867 0.759299 0.046 Uiso 1 1 calc R U . . .
C43 C 0.1896(6) 0.0702(3) 0.6638(2) 0.0416(11) Uani 1 1 d . . . . .
C44 C 0.0626(6) 0.0817(3) 0.6441(2) 0.0460(12) Uani 1 1 d . . . . .
C45 C 0.0199(7) 0.0493(4) 0.5982(2) 0.0589(16) Uani 1 1 d . . . . .
H45 H -0.064583 0.057797 0.583426 0.071 Uiso 1 1 calc R U . . .
C46 C 0.1001(10) 0.0050(4) 0.5746(3) 0.074(2) Uani 1 1 d . . . . .
H46 H 0.070077 -0.016537 0.543555 0.089 Uiso 1 1 calc R U . . .
C47 C 0.2223(8) -0.0082(4) 0.5951(3) 0.067(2) Uani 1 1 d . . . . .
H47 H 0.274875 -0.039536 0.578285 0.081 Uiso 1 1 calc R U . . .
C48 C 0.2714(6) 0.0236(3) 0.6404(2) 0.0518(14) Uani 1 1 d . . . . .
C49 C 0.4080(7) 0.0105(4) 0.6635(3) 0.0665(19) Uani 1 1 d . . . . .
H49 H 0.436080 0.052228 0.685592 0.080 Uiso 1 1 calc R U . . .
C50 C 0.4118(10) -0.0540(5) 0.6947(5) 0.093(3) Uani 1 1 d . . . . .
H50A H 0.384084 -0.095661 0.673846 0.140 Uiso 1 1 calc R U . . .
H50B H 0.353829 -0.046614 0.720030 0.140 Uiso 1 1 calc R U . . .
H50C H 0.499826 -0.060425 0.709903 0.140 Uiso 1 1 calc R U . . .
C51 C 0.5090(12) -0.0019(7) 0.6276(6) 0.109(4) Uani 1 1 d . . . . .
H51A H 0.514030 0.039018 0.608408 0.164 Uiso 1 1 calc R U . . .
H51B H 0.484253 -0.043096 0.605763 0.164 Uiso 1 1 calc R U . . .
H51C H 0.593238 -0.009690 0.645718 0.164 Uiso 1 1 calc R U . . .
C52 C -0.0261(7) 0.1289(4) 0.6710(2) 0.0555(14) Uani 1 1 d . . . . .
H52 H 0.014845 0.138213 0.705204 0.067 Uiso 1 1 calc R U . . .
C53 C -0.0454(9) 0.2002(4) 0.6475(3) 0.073(2) Uani 1 1 d . . . . .
H53A H -0.085309 0.192245 0.613855 0.109 Uiso 1 1 calc R U . . .
H53B H 0.038370 0.223396 0.647635 0.109 Uiso 1 1 calc R U . . .
H53C H -0.101293 0.229723 0.666090 0.109 Uiso 1 1 calc R U . . .
C54 C -0.1559(9) 0.0941(5) 0.6729(4) 0.082(2) Uani 1 1 d . . . . .
H54A H -0.143127 0.047552 0.685123 0.123 Uiso 1 1 calc R U . . .
H54B H -0.202513 0.089957 0.640081 0.123 Uiso 1 1 calc R U . . .
H54C H -0.206082 0.122458 0.694558 0.123 Uiso 1 1 calc R U . . .
C55 C 0.9393(6) 0.7582(3) 0.7103(2) 0.0420(12) Uani 1 1 d . . . . .
C56 C 1.0676(7) 0.7835(3) 0.7123(3) 0.0580(16) Uani 1 1 d . . . . .
C57 C 1.0852(9) 0.8502(4) 0.6981(4) 0.076(2) Uani 1 1 d . . . . .
H57 H 1.170112 0.868392 0.698961 0.091 Uiso 1 1 calc R U . . .
C58 C 0.9822(9) 0.8909(3) 0.6826(3) 0.070(2) Uani 1 1 d . . . . .
H58 H 0.996949 0.936550 0.672878 0.084 Uiso 1 1 calc R U . . .
C59 C 0.8573(9) 0.8659(3) 0.6812(3) 0.066(2) Uani 1 1 d . . . . .
H59 H 0.786853 0.894550 0.670776 0.079 Uiso 1 1 calc R U . . .
C60 C 0.8347(6) 0.7983(3) 0.6952(2) 0.0501(14) Uani 1 1 d . . . . .
C61 C 0.6990(7) 0.7710(4) 0.6943(4) 0.071(2) Uani 1 1 d . . . . .
H61 H 0.703928 0.719341 0.696946 0.085 Uiso 1 1 calc R U . . .
C62 C 0.6368(10) 0.8016(10) 0.7379(4) 0.124(5) Uani 1 1 d . . . . .
H62A H 0.640057 0.852745 0.738481 0.186 Uiso 1 1 calc R U . . .
H62B H 0.683389 0.785964 0.767890 0.186 Uiso 1 1 calc R U . . .
H62C H 0.546811 0.785909 0.735417 0.186 Uiso 1 1 calc R U . . .
C63 C 0.6179(9) 0.7838(5) 0.6470(3) 0.080(2) Uani 1 1 d . . . . .
H63A H 0.665601 0.769454 0.619549 0.120 Uiso 1 1 calc R U . . .
H63B H 0.597910 0.833659 0.646046 0.120 Uiso 1 1 calc R U . . .
H63C H 0.537585 0.756704 0.644780 0.120 Uiso 1 1 calc R U . . .
C64 C 1.1827(7) 0.7384(4) 0.7289(4) 0.077(2) Uani 1 1 d . . . . .
H64 H 1.150062 0.692097 0.737347 0.092 Uiso 1 1 calc R U . . .
C65 C 1.2692(11) 0.7266(6) 0.6891(5) 0.108(4) Uani 1 1 d . . . . .
H65A H 1.291461 0.771614 0.677163 0.163 Uiso 1 1 calc R U . . .
H65B H 1.224321 0.697134 0.662232 0.163 Uiso 1 1 calc R U . . .
H65C H 1.348011 0.703333 0.701915 0.163 Uiso 1 1 calc R U . . .
C66 C 1.2598(11) 0.7735(7) 0.7740(5) 0.102(3) Uani 1 1 d . . . . .
H66A H 1.281368 0.821509 0.767563 0.153 Uiso 1 1 calc R U . . .
H66B H 1.339205 0.747436 0.781798 0.153 Uiso 1 1 calc R U . . .
H66C H 1.208215 0.773935 0.801498 0.153 Uiso 1 1 calc R U . . .
C67 C 0.9341(5) 0.6302(3) 0.6931(2) 0.0400(11) Uani 1 1 d . . . . .
H67 H 0.947476 0.631227 0.659802 0.048 Uiso 1 1 calc R U . . .
C68 C 0.9254(6) 0.5726(3) 0.7177(2) 0.0457(12) Uani 1 1 d . . . . .
H68 H 0.931392 0.526155 0.704090 0.055 Uiso 1 1 calc R U . . .
C69 C 0.8966(8) 0.5377(3) 0.8003(2) 0.0540(15) Uani 1 1 d . . . . .
C70 C 0.7783(8) 0.4966(3) 0.7956(3) 0.0593(18) Uani 1 1 d . . . . .
C71 C 0.7738(11) 0.4438(4) 0.8292(3) 0.079(2) Uani 1 1 d . . . . .
H71 H 0.699781 0.414526 0.827705 0.094 Uiso 1 1 calc R U . . .
C72 C 0.8758(12) 0.4349(5) 0.8637(4) 0.085(3) Uani 1 1 d . . . . .
H72 H 0.869285 0.399574 0.885930 0.102 Uiso 1 1 calc R U . . .
C73 C 0.9828(11) 0.4728(5) 0.8678(3) 0.079(2) Uani 1 1 d . . . . .
H73 H 1.050587 0.463977 0.892387 0.094 Uiso 1 1 calc R U . . .
C74 C 0.9977(9) 0.5275(4) 0.8352(3) 0.0649(18) Uani 1 1 d . . . . .
C75 C 1.1159(9) 0.5707(5) 0.8372(3) 0.077(2) Uani 1 1 d . . . . .
H75 H 1.086799 0.620055 0.834213 0.092 Uiso 1 1 calc R U . . .
C76 C 1.2012(11) 0.5550(6) 0.7964(5) 0.098(3) Uani 1 1 d . . . . .
H76A H 1.151193 0.560713 0.764815 0.146 Uiso 1 1 calc R U . . .
H76B H 1.232005 0.506816 0.797653 0.146 Uiso 1 1 calc R U . . .
H76C H 1.275060 0.587227 0.800493 0.146 Uiso 1 1 calc R U . . .
C77 C 1.2016(15) 0.5695(8) 0.8868(5) 0.117(4) Uani 1 1 d . . . . .
H77A H 1.214452 0.520977 0.895422 0.175 Uiso 1 1 calc R U . . .
H77B H 1.159003 0.595262 0.912134 0.175 Uiso 1 1 calc R U . . .
H77C H 1.285237 0.591302 0.884183 0.175 Uiso 1 1 calc R U . . .
C78 C 0.6661(9) 0.5095(4) 0.7612(3) 0.0674(19) Uani 1 1 d . . . . .
H78 H 0.699423 0.526408 0.731457 0.081 Uiso 1 1 calc R U . . .
C79 C 0.5871(11) 0.5674(7) 0.7812(5) 0.103(3) Uani 1 1 d . . . . .
H79A H 0.642020 0.608717 0.790373 0.154 Uiso 1 1 calc R U . . .
H79B H 0.550331 0.552434 0.810015 0.154 Uiso 1 1 calc R U . . .
H79C H 0.517417 0.579008 0.756452 0.154 Uiso 1 1 calc R U . . .
C80 C 0.5836(15) 0.4466(6) 0.7449(4) 0.111(4) Uani 1 1 d . . . . .
H80A H 0.520676 0.440473 0.768097 0.167 Uiso 1 1 calc R U . . .
H80B H 0.637869 0.405099 0.743308 0.167 Uiso 1 1 calc R U . . .
H80C H 0.538185 0.453062 0.712605 0.167 Uiso 1 1 calc R U . . .
C81 C 0.908(3) 0.6946(12) 0.8623(8) 0.056(4) Uani 0.293(3) 1 d D U P A 1
H81C H 0.996154 0.703099 0.878604 0.067 Uiso 0.293(3) 1 calc R U P A 1
H81D H 0.890080 0.643868 0.862183 0.067 Uiso 0.293(3) 1 calc R U P A 1
C81A C 0.8499(9) 0.6886(4) 0.8625(3) 0.0453(17) Uani 0.707(3) 1 d D U P A 2
H81A H 0.926869 0.694635 0.886667 0.054 Uiso 0.707(3) 1 calc R U P A 2
H81B H 0.824392 0.638680 0.859932 0.054 Uiso 0.707(3) 1 calc R U P A 2
C82 C 0.815(3) 0.7326(11) 0.8929(8) 0.052(3) Uani 0.293(3) 1 d D U P A 1
H82C H 0.724317 0.718860 0.881501 0.063 Uiso 0.293(3) 1 calc R U P A 1
H82D H 0.833061 0.722826 0.927685 0.063 Uiso 0.293(3) 1 calc R U P A 1
C82A C 0.7409(10) 0.7323(4) 0.8796(3) 0.0546(16) Uani 0.707(3) 1 d D U P A 2
H82A H 0.660894 0.718428 0.858643 0.066 Uiso 0.707(3) 1 calc R U P A 2
H82B H 0.729253 0.720022 0.913081 0.066 Uiso 0.707(3) 1 calc R U P A 2
C83 C 0.9009(12) 0.7787(6) 0.9891(5) 0.103(2) Uani 0.707(3) 1 d D U P A 1
C83A C 0.8658(17) 0.8013(7) 1.0012(5) 0.091(4) Uani 0.293(3) 1 d D U P A 2
C84 C 0.8188(10) 0.7388(7) 1.0125(6) 0.105(2) Uani 0.707(3) 1 d D U P A 1
C84A C 0.7704(13) 0.7819(7) 1.0291(5) 0.089(3) Uani 0.293(3) 1 d D U P A 2
C85 C 0.8580(12) 0.6740(7) 1.0285(6) 0.111(3) Uani 0.707(3) 1 d D U P A 1
H85 H 0.799759 0.644976 1.042353 0.133 Uiso 0.707(3) 1 calc R U P A 1
C85A C 0.7976(17) 0.7337(9) 1.0642(6) 0.091(4) Uani 0.293(3) 1 d D U P A 2
H85A H 0.732648 0.720304 1.083329 0.109 Uiso 0.293(3) 1 calc R U P A 2
C86 C 0.9831(12) 0.6522(7) 1.0241(6) 0.114(3) Uani 0.707(3) 1 d D U P A 1
H86 H 1.011734 0.609066 1.036328 0.137 Uiso 0.707(3) 1 calc R U P A 1
C86A C 0.920(2) 0.7050(10) 1.0711(7) 0.093(4) Uani 0.293(3) 1 d D U P A 2
H86A H 0.938041 0.672023 1.095114 0.112 Uiso 0.293(3) 1 calc R U P A 2
C87 C 1.0663(11) 0.6930(8) 1.0020(6) 0.114(3) Uani 0.707(3) 1 d D U P A 1
H87 H 1.151456 0.677457 0.998873 0.137 Uiso 0.707(3) 1 calc R U P A 1
C87A C 1.0148(16) 0.7243(10) 1.0433(8) 0.094(4) Uani 0.293(3) 1 d D U P A 2
H87A H 1.098163 0.704597 1.048145 0.112 Uiso 0.293(3) 1 calc R U P A 2
C88 C 1.0263(10) 0.7569(7) 0.9843(5) 0.110(2) Uani 0.707(3) 1 d D U P A 1
C88A C 0.9879(15) 0.7727(9) 1.0082(6) 0.094(4) Uani 0.293(3) 1 d D U P A 2
C89 C 1.1240(12) 0.8049(7) 0.9644(4) 0.118(3) Uani 0.707(3) 1 d D U P A 1
H89 H 1.078877 0.846445 0.950805 0.141 Uiso 0.707(3) 1 calc R U P A 1
C89A C 1.1009(18) 0.7890(11) 0.9803(8) 0.098(4) Uani 0.293(3) 1 d D U P A 2
H89A H 1.066407 0.797799 0.946065 0.117 Uiso 0.293(3) 1 calc R U P A 2
C90 C 1.1888(17) 0.7642(11) 0.9245(5) 0.130(5) Uani 0.707(3) 1 d D U P A 1
H90A H 1.122891 0.746279 0.898802 0.194 Uiso 0.707(3) 1 calc R U P A 1
H90B H 1.236932 0.725143 0.938492 0.194 Uiso 0.707(3) 1 calc R U P A 1
H90C H 1.247966 0.795323 0.910799 0.194 Uiso 0.707(3) 1 calc R U P A 1
C90A C 1.192(2) 0.7271(14) 0.9788(15) 0.106(6) Uani 0.293(3) 1 d D U P A 2
H90D H 1.141872 0.684045 0.969713 0.159 Uiso 0.293(3) 1 calc R U P A 2
H90E H 1.240022 0.723559 1.010975 0.159 Uiso 0.293(3) 1 calc R U P A 2
H90F H 1.252287 0.733792 0.954750 0.159 Uiso 0.293(3) 1 calc R U P A 2
C91 C 1.2272(16) 0.8287(11) 1.0060(6) 0.127(5) Uani 0.707(3) 1 d D U P A 1
H91A H 1.291101 0.858275 0.993513 0.190 Uiso 0.707(3) 1 calc R U P A 1
H91B H 1.269797 0.787761 1.019697 0.190 Uiso 0.707(3) 1 calc R U P A 1
H91C H 1.186581 0.855398 1.031500 0.190 Uiso 0.707(3) 1 calc R U P A 1
C91A C 1.173(3) 0.8543(13) 1.0027(14) 0.106(6) Uani 0.293(3) 1 d D U P A 2
H91D H 1.192424 0.850349 1.037850 0.159 Uiso 0.293(3) 1 calc R U P A 2
H91E H 1.118768 0.895322 0.996808 0.159 Uiso 0.293(3) 1 calc R U P A 2
H91F H 1.252976 0.859343 0.987946 0.159 Uiso 0.293(3) 1 calc R U P A 2
C92 C 0.6858(11) 0.7669(8) 1.0204(4) 0.108(3) Uani 0.707(3) 1 d D U P A 1
H92 H 0.663558 0.804195 0.997382 0.129 Uiso 0.707(3) 1 calc R U P A 1
C93 C 0.5812(18) 0.7100(9) 1.0121(6) 0.116(4) Uani 0.707(3) 1 d D U P A 1
H93A H 0.583448 0.682807 1.040936 0.174 Uiso 0.707(3) 1 calc R U P A 1
H93B H 0.596606 0.679084 0.983801 0.174 Uiso 0.707(3) 1 calc R U P A 1
H93C H 0.496614 0.731751 1.006068 0.174 Uiso 0.707(3) 1 calc R U P A 1
C94 C 0.6906(19) 0.7990(9) 1.0728(5) 0.114(4) Uani 0.707(3) 1 d D U P A 1
H94A H 0.756755 0.835831 1.078067 0.170 Uiso 0.707(3) 1 calc R U P A 1
H94B H 0.711446 0.762726 1.095683 0.170 Uiso 0.707(3) 1 calc R U P A 1
H94C H 0.606559 0.819013 1.077944 0.170 Uiso 0.707(3) 1 calc R U P A 1
C95 C 0.8642(14) 0.9136(7) 0.9929(4) 0.110(4) Uani 1 1 d . . . . .
H95 H 0.896879 0.922948 1.026052 0.132 Uiso 1 1 calc R U . . .
C96 C 0.8243(11) 0.9612(6) 0.9620(4) 0.094(3) Uani 1 1 d . . . . .
H96 H 0.821217 1.010002 0.970162 0.112 Uiso 1 1 calc R U . . .
C97 C 0.7438(10) 0.9644(4) 0.8751(4) 0.0844(18) Uani 1 1 d . U . . .
C98 C 0.8273(12) 0.9893(5) 0.8459(5) 0.0965(18) Uani 1 1 d . U . . .
C99 C 0.7919(14) 1.0214(6) 0.8021(5) 0.107(2) Uani 1 1 d . U . . .
H99 H 0.856740 1.040260 0.785104 0.129 Uiso 1 1 calc R U . . .
C100 C 0.6728(14) 1.0254(7) 0.7849(6) 0.113(2) Uani 1 1 d . U . . .
H100 H 0.650728 1.040465 0.753054 0.136 Uiso 1 1 calc R U . . .
C101 C 0.5781(14) 1.0082(7) 0.8124(6) 0.115(2) Uani 1 1 d . U . . .
H101 H 0.490997 1.017876 0.801364 0.138 Uiso 1 1 calc R U . . .
C102 C 0.6091(12) 0.9737(6) 0.8603(5) 0.109(2) Uani 1 1 d D U . . .
C103 C 0.5049(16) 0.9525(8) 0.8937(7) 0.130(3) Uani 1 1 d . U . . .
H103 H 0.549154 0.925519 0.920352 0.156 Uiso 1 1 calc R U . . .
C104 C 0.407(2) 0.9040(9) 0.8637(8) 0.172(5) Uani 1 1 d D U . . .
H10G H 0.382799 0.923019 0.831983 0.257 Uiso 1 1 calc R U . . .
H10H H 0.330577 0.899910 0.880848 0.257 Uiso 1 1 calc R U . . .
H10I H 0.445219 0.857759 0.858894 0.257 Uiso 1 1 calc R U . . .
C105 C 0.4668(17) 1.0139(9) 0.9140(7) 0.159(5) Uani 1 1 d D U . . .
H10A H 0.541497 1.038433 0.931925 0.238 Uiso 1 1 calc R U . . .
H10B H 0.428256 1.042771 0.888345 0.238 Uiso 1 1 calc R U . . .
H10C H 0.403109 1.004960 0.936385 0.238 Uiso 1 1 calc R U . . .
C106 C 0.9662(13) 0.9777(7) 0.8567(5) 0.106(2) Uani 1 1 d . U . . .
H106 H 0.981407 0.955633 0.888594 0.127 Uiso 1 1 calc R U . . .
C107 C 1.0198(15) 0.9277(8) 0.8167(6) 0.121(3) Uani 1 1 d . U . . .
H10D H 1.109801 0.940034 0.814047 0.182 Uiso 1 1 calc R U . A 1
H10E H 0.968427 0.932710 0.785270 0.182 Uiso 1 1 calc R U . A 1
H10F H 1.014615 0.879280 0.825662 0.182 Uiso 1 1 calc R U . A 1
C108 C 1.0392(14) 1.0457(8) 0.8608(5) 0.112(3) Uani 1 1 d . U . . .
H1 H 0.998785 1.079344 0.882449 0.168 Uiso 1 1 calc R U . . .
H2 H 1.037797 1.064079 0.828532 0.168 Uiso 1 1 calc R U . . .
H6 H 1.128532 1.038244 0.874219 0.168 Uiso 1 1 calc R U . . .
C109 C 0.769(5) 0.567(5) 0.956(2) 0.29(3) Uiso 0.5 1 d D U P C -1
H10J H 0.807975 0.560892 0.925197 0.437 Uiso 0.5 1 calc R U P C -1
H10K H 0.776108 0.616064 0.967892 0.437 Uiso 0.5 1 calc R U P C -1
H10L H 0.814293 0.537790 0.979943 0.437 Uiso 0.5 1 calc R U P C -1
C110 C 0.627(5) 0.545(4) 0.9471(17) 0.30(3) Uiso 0.5 1 d D U P C -1
H11D H 0.619610 0.495706 0.934508 0.356 Uiso 0.5 1 calc R U P C -1
H11E H 0.581336 0.574161 0.922429 0.356 Uiso 0.5 1 calc R U P C -1
C111 C 0.566(5) 0.555(3) 0.995(2) 0.30(3) Uiso 0.5 1 d D U P C -1
H11H H 0.630342 0.544595 1.022533 0.358 Uiso 0.5 1 calc R U P C -1
H11I H 0.537345 0.603393 0.999722 0.358 Uiso 0.5 1 calc R U P C -1
C112 C 0.451(4) 0.505(2) 0.993(2) 0.23(3) Uiso 0.5 1 d D . P C -1
H11F H 0.481544 0.457232 1.000128 0.276 Uiso 0.5 1 calc R U P C -1
H11G H 0.403342 0.502203 0.959960 0.276 Uiso 0.5 1 calc R U P C -1
C113 C 0.361(4) 0.530(2) 1.0303(15) 0.155(13) Uiso 0.5 1 d D . P C -1
H11M H 0.329276 0.577525 1.022939 0.186 Uiso 0.5 1 calc R U P C -1
H11N H 0.408892 0.533498 1.063358 0.186 Uiso 0.5 1 calc R U P C -1
C114 C 0.247(5) 0.479(3) 1.029(3) 0.30(4) Uiso 0.5 1 d D . P C -1
H11J H 0.189853 0.495799 1.052520 0.446 Uiso 0.5 1 calc R U P C -1
H11K H 0.200091 0.476908 0.995973 0.446 Uiso 0.5 1 calc R U P C -1
H11L H 0.279503 0.432995 1.036289 0.446 Uiso 0.5 1 calc R U P C -1
B1 B 0.3972(6) 0.3221(3) 0.5561(2) 0.0372(12) Uani 1 1 d . . . . .
B2 B 0.2945(6) 0.1766(3) 0.7146(2) 0.0359(11) Uani 1 1 d . . . . .
B3 B 0.9033(6) 0.6665(3) 0.7728(2) 0.0412(12) Uani 1 1 d . . . . .
B4 B 0.7973(10) 0.8513(4) 0.9184(3) 0.066(2) Uani 1 1 d D . . . .
C92A C 0.6396(16) 0.8164(12) 1.0186(7) 0.091(4) Uani 0.293(3) 1 d D U P A 2
H92A H 0.647212 0.859667 1.000674 0.109 Uiso 0.293(3) 1 calc R U P A 2
C94A C 0.613(2) 0.8341(18) 1.0709(9) 0.096(6) Uani 0.293(3) 1 d D U P A 2
H94D H 0.529542 0.857458 1.071025 0.144 Uiso 0.293(3) 1 calc R U P A 2
H94E H 0.610971 0.791088 1.088145 0.144 Uiso 0.293(3) 1 calc R U P A 2
H94F H 0.680998 0.865236 1.087289 0.144 Uiso 0.293(3) 1 calc R U P A 2
C93A C 0.534(3) 0.768(2) 0.9928(12) 0.100(6) Uani 0.293(3) 1 d D U P A 2
H93D H 0.461935 0.795570 0.978840 0.149 Uiso 0.293(3) 1 calc R U P A 2
H93E H 0.502985 0.737205 1.016271 0.149 Uiso 0.293(3) 1 calc R U P A 2
H93F H 0.568316 0.739153 0.966735 0.149 Uiso 0.293(3) 1 calc R U P A 2
N7A N 0.8819(14) 0.7089(9) 0.8152(4) 0.043(2) Uani 0.707(3) 1 d D U P A 2
H7A H 0.888953 0.754154 0.812512 0.052 Uiso 0.707(3) 1 calc R U P A 2

loop_
_atom_site_aniso_label
_atom_site_aniso_U_11
_atom_site_aniso_U_22
_atom_site_aniso_U_33
_atom_site_aniso_U_23
_atom_site_aniso_U_13
_atom_site_aniso_U_12
Sn1 0.1155(5) 0.0383(3) 0.0443(3) 0.00401(16) 0.0220(2) -0.0254(2)
Sn2 0.1435(19) 0.0363(8) 0.0409(9) -0.0019(5) 0.0319(9) -0.0197(8)
N1 0.079(3) 0.0192(18) 0.037(2) 0.0055(15) 0.017(2) -0.0201(19)
N2 0.079(3) 0.029(2) 0.029(2) 0.0018(16) 0.014(2) -0.019(2)
N3 0.061(3) 0.027(2) 0.033(2) 0.0064(16) 0.0189(19) -0.0070(17)
N4 0.068(3) 0.0184(18) 0.034(2) 0.0039(15) 0.0184(19) -0.0097(17)
N5 0.047(2) 0.032(2) 0.032(2) 0.0074(16) 0.0126(17) -0.0034(16)
N6 0.052(2) 0.028(2) 0.038(2) 0.0080(16) 0.0170(18) -0.0060(17)
N7 0.077(10) 0.035(8) 0.049(8) 0.010(6) 0.006(8) 0.003(8)
N8 0.070(9) 0.035(6) 0.036(6) 0.017(5) 0.014(6) -0.003(6)
N8A 0.090(5) 0.041(3) 0.038(3) 0.007(2) 0.012(3) 0.012(3)
N9 0.051(2) 0.0217(18) 0.043(2) 0.0047(16) 0.0154(18) -0.0019(16)
N10 0.080(3) 0.023(2) 0.041(2) 0.0014(17) 0.015(2) 0.0015(19)
N11 0.112(6) 0.092(5) 0.043(3) 0.020(3) 0.018(3) -0.006(4)
N12 0.087(4) 0.041(3) 0.064(3) -0.008(2) 0.031(3) 0.000(3)
C1 0.058(3) 0.029(2) 0.032(2) 0.0022(18) 0.019(2) -0.006(2)
C2 0.046(3) 0.039(3) 0.051(3) 0.002(2) 0.020(2) -0.009(2)
C3 0.063(4) 0.042(3) 0.071(4) 0.000(3) 0.019(3) -0.023(3)
C4 0.082(5) 0.035(3) 0.073(4) -0.001(3) 0.004(4) -0.016(3)
C5 0.079(4) 0.031(3) 0.060(4) -0.004(2) 0.005(3) 0.008(3)
C6 0.059(3) 0.038(3) 0.035(2) 0.002(2) 0.007(2) -0.002(2)
C7 0.055(3) 0.053(3) 0.056(3) -0.007(3) 0.003(3) 0.003(3)
C8 0.075(5) 0.093(6) 0.074(5) 0.014(4) -0.007(4) 0.017(4)
C9 0.052(4) 0.086(6) 0.087(5) 0.012(4) 0.013(4) -0.008(3)
C10 0.056(4) 0.059(4) 0.090(5) -0.007(4) 0.033(4) -0.004(3)
C11 0.107(8) 0.149(11) 0.069(5) 0.007(6) 0.016(5) 0.070(8)
C12 0.089(7) 0.210(16) 0.090(7) -0.007(8) 0.039(6) 0.057(9)
C13 0.068(3) 0.033(3) 0.035(2) 0.011(2) 0.018(2) -0.008(2)
C14 0.074(4) 0.027(2) 0.042(3) 0.013(2) 0.020(3) -0.005(2)
C15 0.071(4) 0.018(2) 0.039(2) 0.0056(18) 0.019(2) -0.015(2)
C16 0.074(4) 0.044(3) 0.046(3) 0.006(2) 0.017(3) -0.012(3)
C17 0.105(6) 0.061(5) 0.062(4) 0.012(3) 0.000(4) -0.041(4)
C18 0.176(12) 0.026(3) 0.085(6) -0.015(3) 0.010(6) -0.017(5)
C19 0.136(10) 0.049(5) 0.114(8) -0.041(5) 0.013(7) 0.001(5)
C20 0.093(5) 0.034(3) 0.081(5) -0.014(3) 0.036(4) -0.004(3)
C21 0.084(6) 0.073(5) 0.104(7) -0.012(5) 0.039(5) 0.006(4)
C22 0.158(12) 0.091(8) 0.106(9) 0.011(6) 0.024(8) 0.034(8)
C23 0.116(10) 0.107(10) 0.190(16) 0.057(10) 0.048(10) 0.018(8)
C24 0.060(7) 0.031(8) 0.050(7) 0.009(6) 0.010(6) -0.004(6)
C24A 0.102(16) 0.050(12) 0.083(15) 0.011(11) -0.009(12) -0.027(11)
C25 0.107(13) 0.078(10) 0.045(7) 0.020(6) 0.031(7) 0.040(9)
C25A 0.057(10) 0.099(16) 0.105(16) 0.016(12) 0.009(10) -0.013(9)
C26 0.079(10) 0.069(12) 0.048(9) 0.022(8) -0.007(8) -0.002(8)
C26A 0.14(3) 0.077(17) 0.08(2) 0.030(16) 0.04(2) 0.021(19)
C27 0.094(5) 0.043(3) 0.039(3) 0.004(2) 0.010(3) -0.035(3)
C28 0.122(6) 0.033(3) 0.047(3) -0.003(2) 0.033(4) -0.015(3)
C29 0.054(3) 0.041(3) 0.030(2) 0.0034(19) 0.015(2) -0.010(2)
C30 0.058(3) 0.057(3) 0.034(2) 0.011(2) 0.015(2) -0.015(3)
C31 0.069(4) 0.073(4) 0.036(3) 0.005(3) 0.010(3) -0.031(3)
C32 0.098(5) 0.049(3) 0.047(3) -0.001(3) 0.027(3) -0.021(3)
C33 0.089(5) 0.048(3) 0.050(3) -0.007(3) 0.014(3) -0.003(3)
C34 0.077(4) 0.045(3) 0.047(3) -0.004(2) 0.016(3) 0.004(3)
C35 0.073(5) 0.066(5) 0.115(7) -0.040(5) -0.017(5) 0.023(4)
C36 0.124(9) 0.107(8) 0.079(6) -0.025(5) -0.013(6) 0.065(7)
C37 0.065(5) 0.072(6) 0.235(18) 0.004(8) 0.021(8) 0.000(4)
C38 0.046(3) 0.073(4) 0.056(4) 0.007(3) 0.008(3) -0.014(3)
C39 0.079(5) 0.089(6) 0.083(5) 0.001(4) 0.044(5) -0.003(4)
C40 0.073(6) 0.236(18) 0.083(7) -0.003(9) -0.004(5) 0.044(8)
C41 0.047(3) 0.040(3) 0.037(2) 0.016(2) 0.014(2) -0.003(2)
C42 0.048(3) 0.030(2) 0.041(3) 0.0156(19) 0.019(2) -0.0014(19)
C43 0.053(3) 0.032(2) 0.043(3) 0.004(2) 0.017(2) -0.013(2)
C44 0.062(3) 0.031(2) 0.047(3) 0.012(2) 0.013(3) -0.014(2)
C45 0.074(4) 0.051(3) 0.051(3) 0.006(3) 0.002(3) -0.025(3)
C46 0.110(7) 0.057(4) 0.055(4) -0.014(3) 0.022(4) -0.045(4)
C47 0.083(5) 0.050(4) 0.072(4) -0.019(3) 0.032(4) -0.024(3)
C48 0.059(3) 0.042(3) 0.057(3) -0.005(2) 0.027(3) -0.017(2)
C49 0.054(4) 0.051(4) 0.097(5) -0.010(3) 0.032(4) -0.006(3)
C50 0.074(5) 0.075(6) 0.133(9) 0.027(6) 0.011(5) 0.001(4)
C51 0.088(7) 0.112(9) 0.139(10) 0.026(8) 0.053(7) 0.005(6)
C52 0.063(4) 0.053(3) 0.051(3) 0.012(3) 0.006(3) 0.005(3)
C53 0.093(6) 0.050(4) 0.076(5) 0.015(3) 0.006(4) 0.013(4)
C54 0.066(5) 0.076(5) 0.110(7) 0.020(5) 0.030(5) -0.001(4)
C55 0.056(3) 0.025(2) 0.049(3) 0.004(2) 0.024(2) -0.004(2)
C56 0.061(4) 0.043(3) 0.073(4) 0.003(3) 0.022(3) -0.011(3)
C57 0.082(5) 0.039(3) 0.115(7) 0.010(4) 0.039(5) -0.018(3)
C58 0.099(6) 0.034(3) 0.086(5) 0.012(3) 0.042(4) -0.014(3)
C59 0.093(5) 0.040(3) 0.075(4) 0.020(3) 0.042(4) 0.019(3)
C60 0.058(3) 0.034(3) 0.066(4) 0.014(2) 0.034(3) 0.007(2)
C61 0.053(4) 0.065(4) 0.105(6) 0.042(4) 0.032(4) 0.013(3)
C62 0.064(5) 0.252(18) 0.065(5) 0.049(8) 0.027(4) 0.019(7)
C63 0.081(5) 0.091(6) 0.073(5) -0.004(4) 0.031(4) -0.002(4)
C64 0.056(4) 0.048(4) 0.129(8) 0.010(4) 0.019(4) -0.012(3)
C65 0.088(7) 0.088(7) 0.146(11) -0.037(7) 0.019(7) 0.020(5)
C66 0.075(6) 0.123(9) 0.107(8) -0.004(7) 0.012(5) 0.010(6)
C67 0.054(3) 0.025(2) 0.043(3) 0.0016(19) 0.016(2) -0.004(2)
C68 0.072(4) 0.026(2) 0.041(3) -0.0005(19) 0.018(3) 0.000(2)
C69 0.094(5) 0.030(3) 0.041(3) 0.006(2) 0.021(3) 0.012(3)
C70 0.097(5) 0.031(3) 0.057(4) 0.000(2) 0.038(4) -0.007(3)
C71 0.117(7) 0.052(4) 0.076(5) 0.024(4) 0.040(5) 0.006(4)
C72 0.120(8) 0.063(5) 0.081(6) 0.020(4) 0.044(6) 0.016(5)
C73 0.108(7) 0.064(5) 0.070(5) 0.013(4) 0.029(5) 0.030(5)
C74 0.095(5) 0.041(3) 0.060(4) 0.005(3) 0.015(4) 0.015(3)
C75 0.082(5) 0.073(5) 0.070(5) 0.005(4) -0.011(4) 0.025(4)
C76 0.089(6) 0.092(7) 0.113(8) 0.038(6) -0.003(6) 0.019(5)
C77 0.123(10) 0.128(10) 0.092(7) 0.012(7) -0.023(7) 0.026(8)
C78 0.094(5) 0.060(4) 0.052(4) 0.004(3) 0.023(4) -0.022(4)
C79 0.079(6) 0.122(9) 0.102(7) -0.030(7) 0.013(5) -0.008(6)
C80 0.178(12) 0.086(7) 0.072(5) 0.008(5) 0.024(6) -0.069(8)
C81 0.078(9) 0.038(7) 0.053(7) 0.013(5) 0.006(7) 0.005(7)
C81A 0.062(3) 0.031(3) 0.046(3) 0.005(2) 0.019(3) 0.003(3)
C82 0.075(9) 0.038(6) 0.046(6) 0.018(5) 0.008(6) 0.003(6)
C82A 0.080(4) 0.042(3) 0.044(3) 0.007(3) 0.014(3) 0.007(3)
C83 0.127(5) 0.125(5) 0.066(4) 0.046(4) 0.032(4) 0.025(5)
C83A 0.098(8) 0.087(8) 0.088(8) 0.018(7) 0.009(7) 0.009(7)
C84 0.132(5) 0.125(5) 0.071(4) 0.050(4) 0.040(4) 0.025(4)
C84A 0.098(8) 0.086(8) 0.085(8) 0.017(6) 0.012(7) 0.005(6)
C85 0.135(6) 0.128(6) 0.080(4) 0.051(4) 0.034(4) 0.026(5)
C85A 0.102(8) 0.086(8) 0.086(8) 0.017(7) 0.009(7) 0.007(7)
C86 0.134(6) 0.131(6) 0.085(5) 0.045(5) 0.023(5) 0.028(5)
C86A 0.104(8) 0.087(8) 0.089(8) 0.015(7) 0.006(7) 0.010(7)
C87 0.131(6) 0.133(6) 0.084(5) 0.034(4) 0.021(5) 0.028(5)
C87A 0.102(8) 0.088(8) 0.090(8) 0.014(7) 0.004(7) 0.014(7)
C88 0.128(5) 0.131(5) 0.077(4) 0.036(4) 0.024(4) 0.022(5)
C88A 0.101(8) 0.089(8) 0.092(8) 0.015(6) 0.006(7) 0.012(6)
C89 0.130(6) 0.138(6) 0.089(5) 0.026(5) 0.016(5) 0.014(5)
C89A 0.105(9) 0.091(8) 0.097(9) 0.014(7) 0.006(8) 0.011(7)
C90 0.135(10) 0.152(10) 0.103(8) 0.013(8) 0.017(8) -0.007(9)
C90A 0.114(12) 0.096(12) 0.107(12) 0.011(11) 0.005(11) 0.009(11)
C91 0.131(10) 0.144(10) 0.104(9) 0.009(9) 0.006(8) 0.011(9)
C91A 0.117(13) 0.090(12) 0.110(12) 0.015(11) 0.011(12) 0.012(11)
C92 0.134(6) 0.125(6) 0.077(5) 0.046(4) 0.047(5) 0.023(5)
C93 0.134(9) 0.137(9) 0.088(7) 0.021(7) 0.050(7) 0.011(8)
C94 0.139(9) 0.113(9) 0.102(8) 0.031(7) 0.057(7) 0.021(8)
C95 0.155(11) 0.123(9) 0.050(4) -0.006(5) 0.015(5) -0.060(8)
C96 0.119(8) 0.081(6) 0.083(6) -0.041(5) 0.048(6) -0.044(5)
C97 0.087(4) 0.044(3) 0.120(4) 0.008(3) -0.001(3) 0.007(3)
C98 0.102(4) 0.068(3) 0.120(4) 0.028(3) 0.003(3) 0.004(3)
C99 0.117(4) 0.077(4) 0.128(5) 0.034(4) -0.001(4) 0.001(4)
C100 0.119(4) 0.083(4) 0.137(5) 0.028(4) -0.005(4) -0.004(4)
C101 0.111(4) 0.087(4) 0.142(5) 0.019(4) -0.012(4) -0.001(4)
C102 0.104(4) 0.075(3) 0.143(5) 0.011(3) -0.008(4) -0.007(3)
C103 0.122(5) 0.103(5) 0.162(6) 0.010(5) -0.002(5) -0.017(4)
C104 0.157(9) 0.160(9) 0.194(10) 0.010(9) 0.002(9) -0.034(8)
C105 0.143(9) 0.141(9) 0.193(10) 0.013(9) 0.014(9) -0.023(8)
C106 0.108(4) 0.090(4) 0.121(5) 0.021(4) 0.015(4) -0.007(4)
C107 0.122(6) 0.105(5) 0.137(6) 0.012(5) 0.012(5) -0.005(5)
C108 0.119(7) 0.117(7) 0.101(6) 0.006(6) 0.018(6) -0.023(6)
B1 0.057(3) 0.026(2) 0.031(3) 0.004(2) 0.014(2) -0.014(2)
B2 0.052(3) 0.025(2) 0.032(3) 0.005(2) 0.012(2) -0.006(2)
B3 0.057(3) 0.025(3) 0.042(3) 0.002(2) 0.009(3) 0.000(2)
B4 0.100(6) 0.058(4) 0.045(4) 0.003(3) 0.030(4) 0.021(4)
C92A 0.099(8) 0.089(8) 0.087(8) 0.013(7) 0.013(7) 0.000(7)
C94A 0.102(12) 0.095(12) 0.092(12) 0.012(10) 0.017(11) -0.013(11)
C93A 0.104(12) 0.098(12) 0.096(12) -0.001(11) 0.010(11) -0.006(11)
N7A 0.065(5) 0.023(3) 0.044(4) -0.001(3) 0.020(3) -0.003(3)

loop_
_atom_type_symbol
_atom_type_description
_atom_type_scat_dispersion_real
_atom_type_scat_dispersion_imag
_atom_type_scat_source
C C 0.0181 0.0091 'International Tables Vol C Tables 4.2.6.8 and 6.1.1.4'
H H 0.0000 0.0000 'International Tables Vol C Tables 4.2.6.8 and 6.1.1.4'
B B 0.0090 0.0039 'International Tables Vol C Tables 4.2.6.8 and 6.1.1.4'
N N 0.0311 0.0180 'International Tables Vol C Tables 4.2.6.8 and 6.1.1.4'
Sn Sn 0.0259 5.4591 'International Tables Vol C Tables 4.2.6.8 and 6.1.1.4'

loop_
_geom_angle_atom_site_label_1
_geom_angle_atom_site_label_2
_geom_angle_atom_site_label_3
_geom_angle
N1 Sn1 N2 82.54(17)
N8 Sn2 N7 83.8(9)
N8 Sn2 C107 109.3(7)
N7 Sn2 C107 138.0(13)
B1 N1 C27 123.4(4)
B1 N1 Sn1 126.3(4)
C27 N1 Sn1 110.3(3)
B2 N2 C28 122.4(4)
B2 N2 Sn1 127.0(3)
C28 N2 Sn1 110.2(3)
C13 N3 C1 123.0(4)
C13 N3 B1 108.5(4)
C1 N3 B1 128.5(4)
C14 N4 C15 119.4(4)
C14 N4 B1 108.5(4)
C15 N4 B1 132.0(4)
C41 N5 C29 119.2(4)
C41 N5 B2 108.0(4)
C29 N5 B2 131.7(4)
C42 N6 C43 122.5(4)
C42 N6 B2 108.5(4)
C43 N6 B2 128.4(4)
B3 N7 C81 125(3)
B3 N7 Sn2 130.2(17)
C81 N7 Sn2 105(3)
B4 N8 C82 114.3(14)
B4 N8 Sn2 131.7(11)
C82 N8 Sn2 111.5(12)
C82A N8A B4 129.5(8)
C67 N9 C55 121.1(4)
C67 N9 B3 109.9(4)
C55 N9 B3 128.4(4)
C68 N10 C69 120.5(4)
C68 N10 B3 107.5(4)
C69 N10 B3 131.9(5)
C83A N11 C95 108.2(9)
C83A N11 B4 138.3(10)
C95 N11 B4 111.7(8)
C95 N11 C83 126.1(10)
B4 N11 C83 121.8(9)
C96 N12 C97 125.3(8)
C96 N12 B4 109.5(8)
C97 N12 B4 125.1(7)
C2 C1 C6 122.0(5)
C2 C1 N3 119.3(5)
C6 C1 N3 118.8(5)
C3 C2 C1 118.1(6)
C3 C2 C10 120.0(6)
C1 C2 C10 121.9(5)
C4 C3 C2 121.4(6)
C3 C4 C5 120.6(6)
C4 C5 C6 119.7(6)
C5 C6 C1 118.2(6)
C5 C6 C7 120.6(6)
C1 C6 C7 121.1(5)
C6 C7 C9 110.3(6)
C6 C7 C8 113.3(7)
C9 C7 C8 109.4(7)
C12 C10 C11 109.0(9)
C12 C10 C2 111.5(8)
C11 C10 C2 113.5(7)
C14 C13 N3 110.0(5)
C13 C14 N4 110.1(4)
C16 C15 C20 122.1(6)
C16 C15 N4 119.7(5)
C20 C15 N4 118.0(6)
C15 C16 C17 118.3(7)
C15 C16 C24A 127.8(10)
C17 C16 C24A 111.4(11)
C15 C16 C24 116.3(8)
C17 C16 C24 125.1(9)
C18 C17 C16 119.5(9)
C19 C18 C17 122.6(7)
C18 C19 C20 120.8(9)
C19 C20 C15 116.6(9)
C19 C20 C21 120.2(8)
C15 C20 C21 123.1(7)
C20 C21 C22 114.4(10)
C20 C21 C23 109.1(11)
C22 C21 C23 113.9(10)
C25 C24 C26 108.9(14)
C25 C24 C16 109.4(12)
C26 C24 C16 111.4(13)
C25A C24A C16 119(2)
C25A C24A C26A 108(2)
C16 C24A C26A 109(2)
C28 C27 N1 111.8(5)
C27 C28 N2 111.4(5)
C30 C29 C34 121.7(6)
C30 C29 N5 119.4(5)
C34 C29 N5 118.8(5)
C29 C30 C31 118.2(6)
C29 C30 C38 120.7(6)
C31 C30 C38 121.1(6)
C32 C31 C30 120.4(7)
C31 C32 C33 120.6(6)
C34 C33 C32 121.4(7)
C33 C34 C29 117.6(7)
C33 C34 C35 121.3(7)
C29 C34 C35 121.1(6)
C37 C35 C34 112.6(10)
C37 C35 C36 110.4(9)
C34 C35 C36 113.0(9)
C40 C38 C30 114.2(8)
C40 C38 C39 110.4(8)
C30 C38 C39 109.1(6)
C42 C41 N5 109.5(4)
C41 C42 N6 109.7(4)
C44 C43 N6 119.7(5)
C44 C43 C48 121.7(6)
N6 C43 C48 118.5(5)
C43 C44 C45 118.2(6)
C43 C44 C52 121.0(5)
C45 C44 C52 120.8(6)
C46 C45 C44 120.3(7)
C47 C46 C45 121.0(7)
C46 C47 C48 121.4(7)
C47 C48 C43 117.2(7)
C47 C48 C49 122.3(6)
C43 C48 C49 120.5(6)
C48 C49 C51 115.4(9)
C48 C49 C50 111.0(6)
C51 C49 C50 106.5(8)
C54 C52 C44 111.3(6)
C54 C52 C53 109.7(7)
C44 C52 C53 111.5(6)
C60 C55 C56 121.9(5)
C60 C55 N9 120.2(5)
C56 C55 N9 117.9(5)
C57 C56 C55 117.6(7)
C57 C56 C64 121.0(7)
C55 C56 C64 121.4(6)
C58 C57 C56 121.4(7)
C57 C58 C59 120.6(6)
C58 C59 C60 120.1(7)
C55 C60 C59 118.4(6)
C55 C60 C61 121.2(5)
C59 C60 C61 120.4(6)
C60 C61 C63 112.1(6)
C60 C61 C62 110.7(9)
C63 C61 C62 111.3(7)
C65 C64 C66 109.4(8)
C65 C64 C56 110.9(9)
C66 C64 C56 110.1(8)
C68 C67 N9 108.4(5)
C67 C68 N10 110.5(5)
C74 C69 N10 119.7(7)
C74 C69 C70 122.7(6)
N10 C69 C70 117.5(6)
C71 C70 C69 115.7(8)
C71 C70 C78 120.3(8)
C69 C70 C78 123.9(6)
C72 C71 C70 120.3(9)
C73 C72 C71 123.5(8)
C72 C73 C74 120.6(9)
C69 C74 C73 117.1(8)
C69 C74 C75 119.6(7)
C73 C74 C75 123.3(8)
C74 C75 C76 116.0(8)
C74 C75 C77 112.9(10)
C76 C75 C77 108.3(9)
C70 C78 C80 115.1(8)
C70 C78 C79 110.2(7)
C80 C78 C79 110.7(10)
N7 C81 C82 117(2)
N7A C81A C82A 111.2(8)
N8 C82 C81 103.6(17)
N8A C82A C81A 117.4(8)
C84 C83 C88 120.6(6)
C84 C83 N11 118.5(8)
C88 C83 N11 120.9(8)
N11 C83A C88A 115.6(14)
N11 C83A C84A 124.1(14)
C88A C83A C84A 120.3(6)
C83 C84 C85 120.1(6)
C83 C84 C92 119.1(8)
C85 C84 C92 120.8(9)
C85A C84A C83A 119.8(6)
C85A C84A C92A 124.1(14)
C83A C84A C92A 116.1(13)
C86 C85 C84 119.4(6)
C86A C85A C84A 120.0(6)
C87 C86 C85 120.3(6)
C87A C86A C85A 120.3(6)
C86 C87 C88 120.6(6)
C86A C87A C88A 119.9(6)
C83 C88 C87 118.8(5)
C83 C88 C89 121.1(9)
C87 C88 C89 119.8(9)
C83A C88A C87A 119.8(6)
C83A C88A C89A 125.9(14)
C87A C88A C89A 114.4(14)
C90 C89 C91 109.0(7)
C90 C89 C88 109.4(7)
C91 C89 C88 108.9(7)
C91A C89A C88A 110.8(8)
C91A C89A C90A 110.6(8)
C88A C89A C90A 110.5(8)
C84 C92 C93 112.4(13)
C84 C92 C94 108.6(12)
C93 C92 C94 109.4(7)
C96 C95 N11 109.0(8)
C95 C96 N12 110.2(9)
C98 C97 N12 121.0(9)
C98 C97 C102 116.6(10)
N12 C97 C102 122.4(10)
C97 C98 C99 125.2(12)
C97 C98 C106 119.9(10)
C99 C98 C106 114.6(12)
C100 C99 C98 120.8(14)
C99 C100 C101 120.1(14)
C100 C101 C102 121.4(13)
C97 C102 C101 115.2(12)
C97 C102 C103 120.7(12)
C101 C102 C103 124.1(12)
C105 C103 C104 120.2(16)
C105 C103 C102 104.4(12)
C104 C103 C102 108.4(16)
C98 C106 C108 110.6(11)
C98 C106 C107 111.9(12)
C108 C106 C107 109.0(12)
C106 C107 Sn2 102.7(9)
C109 C110 C111 109.6(8)
C112 C111 C110 109.4(8)
C111 C112 C113 109.9(8)
C112 C113 C114 109.3(8)
N1 B1 N4 131.2(5)
N1 B1 N3 125.8(4)
N4 B1 N3 103.0(4)
N2 B2 N6 125.1(5)
N2 B2 N5 130.7(5)
N6 B2 N5 104.2(4)
N7 B3 N9 121.7(15)
N7A B3 N9 128.1(7)
N7 B3 N10 134.1(15)
N7A B3 N10 128.2(7)
N9 B3 N10 103.6(4)
N8 B4 N11 119.0(11)
N8A B4 N11 136.1(7)
N8 B4 N12 126.2(9)
N8A B4 N12 124.3(7)
N11 B4 N12 99.4(6)
C94A C92A C84A 98.4(7)
C94A C92A C93A 109.8(8)
C84A C92A C93A 115(2)
B3 N7A C81A 129.8(12)

loop_
_geom_bond_atom_site_label_1
_geom_bond_atom_site_label_2
_geom_bond_distance
Sn1 N1 2.074(4)
Sn1 N2 2.085(4)
Sn2 N8 2.078(16)
Sn2 N7 2.11(5)
Sn2 C107 2.470(16)
N1 B1 1.409(7)
N1 C27 1.476(8)
N2 B2 1.419(7)
N2 C28 1.488(7)
N3 C13 1.406(6)
N3 C1 1.414(7)
N3 B1 1.465(7)
N4 C14 1.408(7)
N4 C15 1.433(7)
N4 B1 1.460(6)
N5 C41 1.416(6)
N5 C29 1.428(7)
N5 B2 1.450(7)
N6 C42 1.406(6)
N6 C43 1.416(7)
N6 B2 1.444(7)
N7 B3 1.36(5)
N7 C81 1.454(8)
N8 B4 1.30(2)
N8 C82 1.50(3)
N8A C82A 1.372(11)
N8A B4 1.394(12)
N9 C67 1.397(7)
N9 C55 1.439(6)
N9 B3 1.447(8)
N10 C68 1.418(7)
N10 C69 1.428(7)
N10 B3 1.455(7)
N11 C83A 1.298(15)
N11 C95 1.393(15)
N11 B4 1.452(11)
N11 C83 1.540(12)
N12 C96 1.384(11)
N12 C97 1.392(13)
N12 B4 1.510(9)
C1 C2 1.393(9)
C1 C6 1.406(8)
C2 C3 1.391(9)
C2 C10 1.536(10)
C3 C4 1.369(11)
C4 C5 1.401(11)
C5 C6 1.401(8)
C6 C7 1.511(9)
C7 C9 1.519(11)
C7 C8 1.528(11)
C10 C12 1.499(14)
C10 C11 1.532(15)
C13 C14 1.326(8)
C15 C16 1.385(10)
C15 C20 1.410(10)
C16 C17 1.401(10)
C16 C24A 1.48(3)
C16 C24 1.576(16)
C17 C18 1.357(16)
C18 C19 1.350(18)
C19 C20 1.401(11)
C20 C21 1.469(14)
C21 C22 1.525(15)
C21 C23 1.527(17)
C24 C25 1.506(19)
C24 C26 1.57(2)
C24A C25A 1.47(3)
C24A C26A 1.53(4)
C27 C28 1.467(9)
C29 C30 1.397(9)
C29 C34 1.415(9)
C30 C31 1.405(10)
C30 C38 1.515(11)
C31 C32 1.374(12)
C32 C33 1.384(12)
C33 C34 1.384(9)
C34 C35 1.519(12)
C35 C37 1.510(19)
C35 C36 1.538(14)
C38 C40 1.492(13)
C38 C39 1.526(10)
C41 C42 1.337(8)
C43 C44 1.402(9)
C43 C48 1.417(9)
C44 C45 1.405(9)
C44 C52 1.518(9)
C45 C46 1.381(13)
C46 C47 1.370(14)
C47 C48 1.403(10)
C48 C49 1.525(11)
C49 C51 1.537(13)
C49 C50 1.550(13)
C52 C54 1.517(11)
C52 C53 1.555(9)
C55 C60 1.380(9)
C55 C56 1.419(9)
C56 C57 1.379(10)
C56 C64 1.530(12)
C57 C58 1.376(13)
C58 C59 1.384(13)
C59 C60 1.402(9)
C60 C61 1.507(10)
C61 C63 1.512(14)
C61 C62 1.521(15)
C64 C65 1.508(16)
C64 C66 1.527(16)
C67 C68 1.342(8)
C69 C74 1.374(12)
C69 C70 1.453(11)
C70 C71 1.422(10)
C70 C78 1.458(13)
C71 C72 1.368(16)
C72 C73 1.323(16)
C73 C74 1.445(11)
C74 C75 1.481(14)
C75 C76 1.531(16)
C75 C77 1.557(14)
C78 C80 1.497(12)
C78 C79 1.502(14)
C81 C82 1.519(8)
C81A N7A 1.461(7)
C81A C82A 1.516(7)
C83 C84 1.387(7)
C83 C88 1.393(7)
C83A C88A 1.388(7)
C83A C84A 1.391(7)
C84 C85 1.393(7)
C84 C92 1.524(8)
C84A C85A 1.389(7)
C84A C92A 1.527(8)
C85 C86 1.388(7)
C85A C86A 1.388(7)
C86 C87 1.385(7)
C86A C87A 1.387(7)
C87 C88 1.395(7)
C87A C88A 1.392(7)
C88 C89 1.541(8)
C88A C89A 1.522(8)
C89 C90 1.531(8)
C89 C91 1.536(8)
C89A C91A 1.520(8)
C89A C90A 1.525(8)
C92 C93 1.531(8)
C92 C94 1.534(8)
C95 C96 1.327(19)
C97 C98 1.359(17)
C97 C102 1.436(16)
C98 C99 1.406(17)
C98 C106 1.469(18)
C99 C100 1.287(19)
C100 C101 1.36(2)
C101 C102 1.52(2)
C102 C103 1.57(2)
C103 C105 1.35(2)
C103 C104 1.52(2)
C106 C108 1.502(18)
C106 C107 1.57(2)
C109 C110 1.528(8)
C110 C111 1.533(8)
C111 C112 1.529(8)
C112 C113 1.531(8)
C113 C114 1.532(8)
B3 N7A 1.424(15)
C92A C94A 1.524(8)
C92A C93A 1.531(8)
